data_4102661
loop_
_publ_author_name
'David R. Armstrong'
'Victoria L. Blair'
'William Clegg'
'Sophie H. Dale'
'Joaquin Garcia-Alvarez'
'Gordon W. Honeyman'
'Eva Hevia'
'Robert E. Mulvey'
'Luca Russo'

_publ_section_title
;
 Structural Basis for Regioisomerization in the Alkali-Metal-Mediated
 Zincation (AMMZn) of Trifluoromethyl Benzene by Isolation of Kinetic and
 Thermodynamic Intermediates
;
_journal_name_full 'Journal of the American Chemical Society'
_journal_page_first 9480
_journal_page_last 9487
_journal_paper_doi 10.1021/ja1038598
_journal_volume 132
_journal_year 2010
_chemical_formula_moiety 'C26 H47 F3 N3 Na Zn'
_chemical_formula_sum 'C26 H47 F3 N3 Na Zn'
_chemical_formula_weight 547.03
_chemical_name_systematic
;
 ?
;
_space_group_IT_number 14
_symmetry_cell_setting monoclinic
_symmetry_space_group_name_Hall '-P 2ybc'
_symmetry_space_group_name_H-M 'P 1 21/c 1'
_atom_sites_solution_hydrogens geom
_atom_sites_solution_primary direct
_atom_sites_solution_secondary difmap
_audit_creation_method SHELXL-97
_cell_angle_alpha 90.00
_cell_angle_beta 103.88(2)
_cell_angle_gamma 90.00
_cell_formula_units_Z 8
_cell_length_a 18.935(4)
_cell_length_b 10.6904(9)
_cell_length_c 30.382(6)
_cell_measurement_reflns_used 960
_cell_measurement_temperature 150(2)
_cell_measurement_theta_max 27.5
_cell_measurement_theta_min 2.5
_cell_volume 5970.4(19)
_computing_cell_refinement EvalCCD
_computing_data_collection 'Nonius COLLECT'
_computing_data_reduction EvalCCD
_computing_molecular_graphics 'Bruker SHELXTL'
_computing_publication_material 'Bruker SHELXTL and local programs'
_computing_structure_refinement 'Bruker SHELXTL'
_computing_structure_solution 'Bruker SHELXTL'
_diffrn_ambient_temperature 150(2)
_diffrn_measured_fraction_theta_full 0.982
_diffrn_measured_fraction_theta_max 0.982
_diffrn_measurement_device_type 'Nonius KappaCCD diffractometer'
_diffrn_measurement_method '\f and \w scans'
_diffrn_radiation_monochromator graphite
_diffrn_radiation_source 'fine-focus sealed tube'
_diffrn_radiation_type MoK\a
_diffrn_radiation_wavelength 0.71073
_diffrn_reflns_av_R_equivalents 0.0762
_diffrn_reflns_av_sigmaI/netI 0.0816
_diffrn_reflns_limit_h_max 20
_diffrn_reflns_limit_h_min -20
_diffrn_reflns_limit_k_max 11
_diffrn_reflns_limit_k_min -9
_diffrn_reflns_limit_l_max 32
_diffrn_reflns_limit_l_min -32
_diffrn_reflns_number 36191
_diffrn_reflns_theta_full 22.50
_diffrn_reflns_theta_max 22.50
_diffrn_reflns_theta_min 4.03
_diffrn_standards_number 0
_exptl_absorpt_coefficient_mu 0.873
_exptl_absorpt_correction_T_max 0.888
_exptl_absorpt_correction_T_min 0.811
_exptl_absorpt_correction_type multi-scan
_exptl_absorpt_process_details SADABS
_exptl_crystal_colour colourless
_exptl_crystal_density_diffrn 1.217
_exptl_crystal_density_method 'not measured'
_exptl_crystal_description block
_exptl_crystal_F_000 2336
_exptl_crystal_size_max 0.25
_exptl_crystal_size_mid 0.16
_exptl_crystal_size_min 0.14
_refine_diff_density_max 0.601
_refine_diff_density_min -0.836
_refine_diff_density_rms 0.086
_refine_ls_extinction_method none
_refine_ls_goodness_of_fit_ref 1.186
_refine_ls_hydrogen_treatment constr
_refine_ls_matrix_type full
_refine_ls_number_parameters 831
_refine_ls_number_reflns 7682
_refine_ls_number_restraints 1171
_refine_ls_restrained_S_all 1.148
_refine_ls_R_factor_all 0.1487
_refine_ls_R_factor_gt 0.1020
_refine_ls_shift/su_max 0.001
_refine_ls_shift/su_mean 0.000
_refine_ls_structure_factor_coef Fsqd
_refine_ls_weighting_details 'calc w=1/[\s^2^(Fo^2^)+(0.0364P)^2^+41.6766P] where P=(Fo^2^+2Fc^2^)/3'
_refine_ls_weighting_scheme calc
_refine_ls_wR_factor_gt 0.1871
_refine_ls_wR_factor_ref 0.2046
_reflns_number_gt 5340
_reflns_number_total 7682
_reflns_threshold_expression I>2\s(I)
_cod_data_source_file ja1038598_si_001_1.cif
_cod_data_source_block rem348_compound_3
_cod_original_cell_volume 5970.4(18)
_cod_original_sg_symbol_H-M 'P 21/c'
_cod_database_code 4102661

loop_
_symmetry_equiv_pos_as_xyz
'x, y, z'
'-x, y+1/2, -z+1/2'
'-x, -y, -z'
'x, -y-1/2, z-1/2'

loop_
_atom_site_label
_atom_site_type_symbol
_atom_site_fract_x
_atom_site_fract_y
_atom_site_fract_z
_atom_site_U_iso_or_equiv
_atom_site_adp_type
_atom_site_occupancy
_atom_site_symmetry_multiplicity
_atom_site_calc_flag
_atom_site_refinement_flags
_atom_site_disorder_assembly
_atom_site_disorder_group
Zn1 Zn 1.0560(2) 0.5771(2) 0.37540(14) 0.0300(6) Uani 0.828(5) 1 d PD A 1
Zn1A Zn 1.0560(12) 0.5430(14) 0.3769(8) 0.0300(6) Uani 0.172(5) 1 d PD A 2
Na1 Na 0.94711(18) 0.3370(3) 0.36353(11) 0.0430(9) Uani 1 1 d . . .
C1 C 1.1339(5) 0.3035(9) 0.3887(3) 0.0445(18) Uani 0.828(5) 1 d PDU A 1
C2 C 1.1084(5) 0.4069(9) 0.4085(3) 0.039(2) Uani 0.828(5) 1 d PDU A 1
C3 C 1.1327(5) 0.4167(9) 0.4558(3) 0.046(2) Uani 0.828(5) 1 d PDU A 1
H3 H 1.1195 0.4877 0.4709 0.055 Uiso 0.828(5) 1 calc PR A 1
C4 C 1.1757(6) 0.3241(10) 0.4809(3) 0.059(3) Uani 0.828(5) 1 d PDU A 1
H4 H 1.1894 0.3312 0.5130 0.071 Uiso 0.828(5) 1 calc PR A 1
C5 C 1.1991(6) 0.2217(10) 0.4605(3) 0.062(2) Uani 0.828(5) 1 d PDU A 1
H5 H 1.2294 0.1599 0.4780 0.075 Uiso 0.828(5) 1 calc PR A 1
C6 C 1.1774(6) 0.2117(10) 0.4138(3) 0.052(2) Uani 0.828(5) 1 d PDU A 1
H6 H 1.1922 0.1418 0.3990 0.063 Uiso 0.828(5) 1 calc PR A 1
C7 C 1.1119(6) 0.2891(12) 0.3399(4) 0.050(2) Uani 0.828(5) 1 d PDU A 1
F1 F 1.0393(3) 0.2585(6) 0.3246(2) 0.0608(17) Uani 0.828(5) 1 d PDU A 1
F2 F 1.1191(4) 0.3909(7) 0.3151(2) 0.0640(19) Uani 0.828(5) 1 d PDU A 1
F3 F 1.1473(4) 0.1966(7) 0.3230(2) 0.067(2) Uani 0.828(5) 1 d PDU A 1
C1A C 1.1591(17) 0.233(2) 0.4280(7) 0.053(3) Uani 0.172(5) 1 d PGDU A 2
C2A C 1.1290(18) 0.352(2) 0.4214(8) 0.046(3) Uani 0.172(5) 1 d PGDU A 2
H3A H 1.1333 0.4075 0.4465 0.056 Uiso 0.172(5) 1 calc PR A 2
C3A C 1.0926(19) 0.391(3) 0.3782(10) 0.044(3) Uani 0.172(5) 1 d PGDU A 2
C4A C 1.086(2) 0.310(3) 0.3416(7) 0.051(3) Uani 0.172(5) 1 d PGDU A 2
H4A H 1.0615 0.3363 0.3121 0.061 Uiso 0.172(5) 1 calc PR A 2
C5A C 1.116(2) 0.191(3) 0.3482(7) 0.052(3) Uani 0.172(5) 1 d PGDU A 2
H5A H 1.1122 0.1358 0.3232 0.062 Uiso 0.172(5) 1 calc PR A 2
C6A C 1.1528(18) 0.152(2) 0.3914(8) 0.051(3) Uani 0.172(5) 1 d PGDU A 2
H6A H 1.1734 0.0711 0.3959 0.062 Uiso 0.172(5) 1 calc PR A 2
C7A C 1.1946(14) 0.192(2) 0.4731(8) 0.064(3) Uani 0.172(5) 1 d PDU A 2
F1A F 1.2160(16) 0.290(2) 0.5027(9) 0.077(6) Uani 0.172(5) 1 d PDU A 2
F2A F 1.1548(15) 0.121(3) 0.4949(10) 0.088(7) Uani 0.172(5) 1 d PDU A 2
F3A F 1.2572(13) 0.126(3) 0.4764(9) 0.076(6) Uani 0.172(5) 1 d PDU A 2
N1 N 0.9464(4) 0.5625(7) 0.3566(2) 0.0407(16) Uani 1 1 d U A .
C8 C 0.9174(6) 0.7527(9) 0.4022(4) 0.064(3) Uani 1 1 d U A .
H8A H 0.9673 0.7794 0.4032 0.095 Uiso 1 1 calc R . .
H8B H 0.9063 0.7695 0.4315 0.095 Uiso 1 1 calc R . .
H8C H 0.8834 0.7991 0.3783 0.095 Uiso 1 1 calc R . .
C9 C 0.9498(5) 0.5483(9) 0.4368(3) 0.049(2) Uani 1 1 d U A .
H9A H 0.9513 0.4574 0.4328 0.073 Uiso 1 1 calc R . .
H9B H 0.9239 0.5675 0.4603 0.073 Uiso 1 1 calc R . .
H9C H 0.9995 0.5810 0.4459 0.073 Uiso 1 1 calc R . .
C10 C 0.9098(5) 0.6095(9) 0.3918(3) 0.0458(19) Uani 1 1 d U . .
C11 C 0.8291(5) 0.5736(11) 0.3794(3) 0.063(2) Uani 1 1 d U A .
H11A H 0.8244 0.4816 0.3811 0.076 Uiso 1 1 calc R . .
H11B H 0.8046 0.6114 0.4015 0.076 Uiso 1 1 calc R . .
C12 C 0.7919(5) 0.6181(11) 0.3318(3) 0.068(2) Uani 1 1 d U . .
H12A H 0.7912 0.7107 0.3311 0.082 Uiso 1 1 calc R A .
H12B H 0.7409 0.5883 0.3238 0.082 Uiso 1 1 calc R . .
C13 C 0.8318(5) 0.5691(11) 0.2970(3) 0.064(2) Uani 1 1 d U A .
H13A H 0.8258 0.4772 0.2946 0.077 Uiso 1 1 calc R . .
H13B H 0.8089 0.6053 0.2669 0.077 Uiso 1 1 calc R . .
C14 C 0.9118(5) 0.5999(10) 0.3086(3) 0.050(2) Uani 1 1 d U . .
C15 C 0.9192(6) 0.7420(10) 0.2977(4) 0.073(3) Uani 1 1 d U A .
H15A H 0.8887 0.7919 0.3129 0.109 Uiso 1 1 calc R . .
H15B H 0.9036 0.7550 0.2648 0.109 Uiso 1 1 calc R . .
H15C H 0.9701 0.7678 0.3084 0.109 Uiso 1 1 calc R . .
C16 C 0.9510(6) 0.5255(10) 0.2793(3) 0.062(3) Uani 1 1 d U A .
H16A H 1.0019 0.5526 0.2853 0.093 Uiso 1 1 calc R . .
H16B H 0.9274 0.5395 0.2472 0.093 Uiso 1 1 calc R . .
H16C H 0.9491 0.4363 0.2863 0.093 Uiso 1 1 calc R . .
N2 N 0.8637(4) 0.1769(8) 0.3152(3) 0.071(2) Uani 1 1 d DU A .
N3 N 0.9233(5) 0.1841(8) 0.4194(3) 0.072(2) Uani 1 1 d DU A .
C17 C 0.8006(9) 0.2219(19) 0.2789(6) 0.082(5) Uani 0.560(13) 1 d PDU A 1
H17A H 0.7726 0.1499 0.2641 0.122 Uiso 0.560(13) 1 calc PR A 1
H17B H 0.8186 0.2700 0.2564 0.122 Uiso 0.560(13) 1 calc PR A 1
H17C H 0.7693 0.2753 0.2924 0.122 Uiso 0.560(13) 1 calc PR A 1
C18 C 0.9089(10) 0.1006(18) 0.2907(6) 0.069(5) Uani 0.560(13) 1 d PDU A 1
H18A H 0.9505 0.0648 0.3126 0.104 Uiso 0.560(13) 1 calc PR A 1
H18B H 0.9265 0.1543 0.2694 0.104 Uiso 0.560(13) 1 calc PR A 1
H18C H 0.8792 0.0330 0.2739 0.104 Uiso 0.560(13) 1 calc PR A 1
C19 C 0.8404(10) 0.1008(17) 0.3480(5) 0.072(3) Uani 0.560(13) 1 d PDU A 1
H19A H 0.7879 0.1190 0.3437 0.086 Uiso 0.560(13) 1 calc PR A 1
H19B H 0.8434 0.0136 0.3376 0.086 Uiso 0.560(13) 1 calc PR A 1
C20 C 0.8691(9) 0.0974(17) 0.3958(5) 0.074(3) Uani 0.560(13) 1 d PDU A 1
H20A H 0.8893 0.0125 0.4032 0.089 Uiso 0.560(13) 1 calc PR A 1
H20B H 0.8270 0.1049 0.4098 0.089 Uiso 0.560(13) 1 calc PR A 1
C21 C 0.9100(14) 0.220(2) 0.4645(5) 0.094(5) Uani 0.560(13) 1 d PDU A 1
H21A H 0.8646 0.2677 0.4598 0.142 Uiso 0.560(13) 1 calc PR A 1
H21B H 0.9505 0.2715 0.4812 0.142 Uiso 0.560(13) 1 calc PR A 1
H21C H 0.9062 0.1443 0.4820 0.142 Uiso 0.560(13) 1 calc PR A 1
C22 C 0.9960(7) 0.1179(18) 0.4311(7) 0.079(5) Uani 0.560(13) 1 d PDU A 1
H22A H 0.9939 0.0479 0.4516 0.119 Uiso 0.560(13) 1 calc PR A 1
H22B H 1.0340 0.1767 0.4460 0.119 Uiso 0.560(13) 1 calc PR A 1
H22C H 1.0072 0.0861 0.4033 0.119 Uiso 0.560(13) 1 calc PR A 1
C17A C 0.7854(8) 0.213(3) 0.3088(11) 0.092(6) Uani 0.440(13) 1 d PDU A 2
H17D H 0.7543 0.1414 0.2975 0.139 Uiso 0.440(13) 1 calc PR A 2
H17E H 0.7740 0.2819 0.2867 0.139 Uiso 0.440(13) 1 calc PR A 2
H17F H 0.7768 0.2410 0.3378 0.139 Uiso 0.440(13) 1 calc PR A 2
C18A C 0.8778(16) 0.144(3) 0.2705(6) 0.088(6) Uani 0.440(13) 1 d PDU A 2
H18D H 0.9281 0.1148 0.2748 0.132 Uiso 0.440(13) 1 calc PR A 2
H18E H 0.8701 0.2177 0.2508 0.132 Uiso 0.440(13) 1 calc PR A 2
H18F H 0.8444 0.0772 0.2564 0.132 Uiso 0.440(13) 1 calc PR A 2
C19A C 0.8761(14) 0.0686(16) 0.3446(6) 0.072(3) Uani 0.440(13) 1 d PDU A 2
H19C H 0.8294 0.0225 0.3387 0.086 Uiso 0.440(13) 1 calc PR A 2
H19D H 0.9107 0.0147 0.3336 0.086 Uiso 0.440(13) 1 calc PR A 2
C20A C 0.9017(13) 0.0742(15) 0.3924(6) 0.072(3) Uani 0.440(13) 1 d PDU A 2
H20C H 0.9441 0.0172 0.3998 0.087 Uiso 0.440(13) 1 calc PR A 2
H20D H 0.8633 0.0344 0.4047 0.087 Uiso 0.440(13) 1 calc PR A 2
C21A C 0.8618(12) 0.226(2) 0.4393(9) 0.075(5) Uani 0.440(13) 1 d PDU A 2
H21D H 0.8182 0.2395 0.4149 0.113 Uiso 0.440(13) 1 calc PR A 2
H21E H 0.8752 0.3043 0.4560 0.113 Uiso 0.440(13) 1 calc PR A 2
H21F H 0.8520 0.1616 0.4600 0.113 Uiso 0.440(13) 1 calc PR A 2
C22A C 0.9887(11) 0.162(2) 0.4565(7) 0.082(6) Uani 0.440(13) 1 d PDU A 2
H22D H 0.9741 0.1504 0.4851 0.123 Uiso 0.440(13) 1 calc PR A 2
H22E H 1.0215 0.2338 0.4592 0.123 Uiso 0.440(13) 1 calc PR A 2
H22F H 1.0137 0.0865 0.4499 0.123 Uiso 0.440(13) 1 calc PR A 2
C23 C 1.1288(5) 0.7213(9) 0.3816(3) 0.055(2) Uani 0.828(5) 1 d PDU A 1
C24 C 1.1440(7) 0.7647(13) 0.4311(4) 0.077(3) Uani 0.828(5) 1 d PDU A 1
H24A H 1.1616 0.6939 0.4512 0.116 Uiso 0.828(5) 1 calc PR A 1
H24B H 1.0992 0.7974 0.4374 0.116 Uiso 0.828(5) 1 calc PR A 1
H24C H 1.1811 0.8306 0.4362 0.116 Uiso 0.828(5) 1 calc PR A 1
C25 C 1.1985(6) 0.6671(12) 0.3721(5) 0.072(3) Uani 0.828(5) 1 d PDU A 1
H25A H 1.2367 0.7310 0.3779 0.108 Uiso 0.828(5) 1 calc PR A 1
H25B H 1.1890 0.6407 0.3403 0.108 Uiso 0.828(5) 1 calc PR A 1
H25C H 1.2143 0.5949 0.3918 0.108 Uiso 0.828(5) 1 calc PR A 1
C26 C 1.1048(7) 0.8327(11) 0.3501(5) 0.072(3) Uani 0.828(5) 1 d PDU A 1
H26A H 1.1463 0.8883 0.3513 0.109 Uiso 0.828(5) 1 calc PR A 1
H26B H 1.0663 0.8786 0.3598 0.109 Uiso 0.828(5) 1 calc PR A 1
H26C H 1.0862 0.8027 0.3190 0.109 Uiso 0.828(5) 1 calc PR A 1
C23A C 1.1236(17) 0.693(3) 0.3754(13) 0.055(2) Uani 0.172(5) 1 d PDU A 2
C24A C 1.197(2) 0.671(5) 0.4100(16) 0.064(6) Uani 0.172(5) 1 d PDU A 2
H24D H 1.2345 0.7228 0.4018 0.096 Uiso 0.172(5) 1 calc PR A 2
H24E H 1.2101 0.5829 0.4097 0.096 Uiso 0.172(5) 1 calc PR A 2
H24F H 1.1920 0.6946 0.4403 0.096 Uiso 0.172(5) 1 calc PR A 2
C25A C 1.140(3) 0.706(5) 0.3283(14) 0.061(6) Uani 0.172(5) 1 d PDU A 2
H25D H 1.1703 0.7802 0.3278 0.091 Uiso 0.172(5) 1 calc PR A 2
H25E H 1.0947 0.7134 0.3051 0.091 Uiso 0.172(5) 1 calc PR A 2
H25F H 1.1668 0.6313 0.3222 0.091 Uiso 0.172(5) 1 calc PR A 2
C26A C 1.095(3) 0.822(4) 0.386(2) 0.067(6) Uani 0.172(5) 1 d PDU A 2
H26D H 1.0941 0.8254 0.4182 0.101 Uiso 0.172(5) 1 calc PR A 2
H26E H 1.0461 0.8353 0.3672 0.101 Uiso 0.172(5) 1 calc PR A 2
H26F H 1.1276 0.8878 0.3798 0.101 Uiso 0.172(5) 1 calc PR A 2
Zn2 Zn 0.55628(6) 0.01797(10) 0.38252(3) 0.0409(3) Uani 1 1 d . . .
Na2 Na 0.44677(18) 0.2446(3) 0.36164(11) 0.0422(9) Uani 1 1 d . B .
C27 C 0.6301(5) 0.2863(10) 0.3948(3) 0.0511(19) Uani 1 1 d U . .
C28 C 0.5997(5) 0.1876(9) 0.4136(3) 0.050(2) Uani 1 1 d U B .
C29 C 0.6161(5) 0.1903(11) 0.4615(3) 0.062(2) Uani 1 1 d U . .
H29 H 0.5956 0.1266 0.4763 0.074 Uiso 1 1 calc R B .
C30 C 0.6601(6) 0.2794(11) 0.4888(4) 0.069(3) Uani 1 1 d U B .
H30 H 0.6707 0.2733 0.5209 0.082 Uiso 1 1 calc R . .
C31 C 0.6880(5) 0.3770(11) 0.4679(4) 0.069(3) Uani 1 1 d U . .
H31 H 0.7175 0.4395 0.4856 0.083 Uiso 1 1 calc R B .
C32 C 0.6720(5) 0.3818(10) 0.4207(4) 0.061(2) Uani 1 1 d U B .
H32 H 0.6894 0.4494 0.4060 0.073 Uiso 1 1 calc R . .
C33 C 0.6143(6) 0.2993(11) 0.3447(4) 0.060(2) Uani 1 1 d U B .
F4 F 0.5431(3) 0.3253(6) 0.32638(18) 0.0704(16) Uani 1 1 d U . .
F5 F 0.6271(3) 0.1913(6) 0.32409(19) 0.0722(17) Uani 1 1 d U . .
F6 F 0.6519(3) 0.3874(6) 0.3294(2) 0.0818(19) Uani 1 1 d U . .
N4 N 0.4472(4) 0.0172(7) 0.3557(2) 0.0391(16) Uani 1 1 d U B .
C34 C 0.4352(5) 0.0338(10) 0.4337(3) 0.056(2) Uani 1 1 d U B .
H34A H 0.4839 0.0016 0.4475 0.084 Uiso 1 1 calc R . .
H34B H 0.4028 0.0167 0.4537 0.084 Uiso 1 1 calc R . .
H34C H 0.4378 0.1242 0.4291 0.084 Uiso 1 1 calc R . .
C35 C 0.4136(6) -0.1707(10) 0.3993(4) 0.073(3) Uani 1 1 d U B .
H35A H 0.3840 -0.2188 0.3741 0.110 Uiso 1 1 calc R . .
H35B H 0.3971 -0.1873 0.4269 0.110 Uiso 1 1 calc R . .
H35C H 0.4647 -0.1952 0.4040 0.110 Uiso 1 1 calc R . .
C36 C 0.4057(5) -0.0303(9) 0.3881(3) 0.0463(19) Uani 1 1 d U . .
C37 C 0.3249(5) 0.0011(10) 0.3708(3) 0.060(2) Uani 1 1 d U B .
H37A H 0.2970 -0.0369 0.3911 0.072 Uiso 1 1 calc R . .
H37B H 0.3181 0.0929 0.3712 0.072 Uiso 1 1 calc R . .
C38 C 0.2961(6) -0.0483(11) 0.3225(4) 0.074(3) Uani 1 1 d U . .
H38A H 0.2989 -0.1407 0.3226 0.088 Uiso 1 1 calc R B .
H38B H 0.2444 -0.0241 0.3113 0.088 Uiso 1 1 calc R . .
C39 C 0.3405(6) 0.0048(11) 0.2910(4) 0.069(2) Uani 1 1 d U B .
H39A H 0.3333 0.0965 0.2885 0.082 Uiso 1 1 calc R . .
H39B H 0.3229 -0.0317 0.2604 0.082 Uiso 1 1 calc R . .
C40 C 0.4218(5) -0.0234(10) 0.3083(3) 0.053(2) Uani 1 1 d U . .
C41 C 0.4338(7) -0.1625(10) 0.2996(4) 0.077(3) Uani 1 1 d U B .
H41A H 0.4839 -0.1859 0.3146 0.115 Uiso 1 1 calc R . .
H41B H 0.4255 -0.1770 0.2669 0.115 Uiso 1 1 calc R . .
H41C H 0.3998 -0.2134 0.3117 0.115 Uiso 1 1 calc R . .
C42 C 0.4632(6) 0.0514(11) 0.2803(3) 0.066(3) Uani 1 1 d U B .
H42A H 0.4558 0.1410 0.2845 0.098 Uiso 1 1 calc R . .
H42B H 0.4453 0.0299 0.2482 0.098 Uiso 1 1 calc R . .
H42C H 0.5151 0.0318 0.2900 0.098 Uiso 1 1 calc R . .
N5 N 0.4196(5) 0.4027(8) 0.4157(3) 0.062(2) Uani 1 1 d U . .
N6 N 0.3590(5) 0.3938(9) 0.3115(3) 0.073(2) Uani 1 1 d U . .
C43 C 0.4021(8) 0.3627(12) 0.4581(4) 0.101(4) Uani 1 1 d U B .
H43A H 0.3968 0.4365 0.4762 0.152 Uiso 1 1 calc R . .
H43B H 0.4414 0.3097 0.4753 0.152 Uiso 1 1 calc R . .
H43C H 0.3565 0.3153 0.4511 0.152 Uiso 1 1 calc R . .
C44 C 0.4866(6) 0.4756(11) 0.4298(4) 0.081(3) Uani 1 1 d U B .
H44A H 0.5032 0.5013 0.4029 0.121 Uiso 1 1 calc R . .
H44B H 0.5242 0.4244 0.4495 0.121 Uiso 1 1 calc R . .
H44C H 0.4774 0.5500 0.4464 0.121 Uiso 1 1 calc R . .
C45 C 0.3624(7) 0.4785(11) 0.3902(4) 0.083(3) Uani 1 1 d DU B .
H45A H 0.3638 0.5599 0.4060 0.100 Uiso 1 1 calc R . .
H45B H 0.3156 0.4381 0.3909 0.100 Uiso 1 1 calc R . .
C46 C 0.3624(7) 0.5028(11) 0.3438(4) 0.083(3) Uani 1 1 d DU B .
H46A H 0.4070 0.5510 0.3436 0.100 Uiso 1 1 calc R . .
H46B H 0.3205 0.5580 0.3311 0.100 Uiso 1 1 calc R . .
C47 C 0.2852(7) 0.3482(14) 0.2982(6) 0.136(5) Uani 1 1 d U B .
H47A H 0.2798 0.2940 0.2716 0.203 Uiso 1 1 calc R . .
H47B H 0.2517 0.4191 0.2908 0.203 Uiso 1 1 calc R . .
H47C H 0.2741 0.3004 0.3232 0.203 Uiso 1 1 calc R . .
C48 C 0.3862(8) 0.4366(14) 0.2731(4) 0.117(4) Uani 1 1 d U B .
H48A H 0.3850 0.3672 0.2518 0.176 Uiso 1 1 calc R . .
H48B H 0.4363 0.4663 0.2839 0.176 Uiso 1 1 calc R . .
H48C H 0.3556 0.5050 0.2577 0.176 Uiso 1 1 calc R . .
C49 C 0.6265(7) -0.1307(13) 0.3932(5) 0.074(3) Uani 0.661(11) 1 d PDU B 1
C50 C 0.6305(10) -0.1762(18) 0.4417(5) 0.084(5) Uani 0.661(11) 1 d PDU B 1
H50A H 0.5823 -0.2050 0.4439 0.126 Uiso 0.661(11) 1 calc PR B 1
H50B H 0.6463 -0.1072 0.4630 0.126 Uiso 0.661(11) 1 calc PR B 1
H50C H 0.6653 -0.2453 0.4491 0.126 Uiso 0.661(11) 1 calc PR B 1
C51 C 0.7032(8) -0.0836(17) 0.3927(7) 0.082(4) Uani 0.661(11) 1 d PDU B 1
H51A H 0.7174 -0.0170 0.4153 0.124 Uiso 0.661(11) 1 calc PR B 1
H51B H 0.7030 -0.0510 0.3625 0.124 Uiso 0.661(11) 1 calc PR B 1
H51C H 0.7379 -0.1529 0.4000 0.124 Uiso 0.661(11) 1 calc PR B 1
C52 C 0.6091(9) -0.2457(15) 0.3621(6) 0.086(5) Uani 0.661(11) 1 d PDU B 1
H52A H 0.6447 -0.3119 0.3734 0.129 Uiso 0.661(11) 1 calc PR B 1
H52B H 0.6114 -0.2225 0.3312 0.129 Uiso 0.661(11) 1 calc PR B 1
H52C H 0.5602 -0.2760 0.3617 0.129 Uiso 0.661(11) 1 calc PR B 1
C49A C 0.6409(13) -0.103(2) 0.3940(8) 0.074(3) Uani 0.339(11) 1 d PDU B 2
C50A C 0.7092(16) -0.049(3) 0.4265(10) 0.081(6) Uani 0.339(11) 1 d PDU B 2
H50D H 0.6979 -0.0267 0.4554 0.122 Uiso 0.339(11) 1 calc PR B 2
H50E H 0.7251 0.0264 0.4130 0.122 Uiso 0.339(11) 1 calc PR B 2
H50F H 0.7482 -0.1112 0.4318 0.122 Uiso 0.339(11) 1 calc PR B 2
C51A C 0.6621(17) -0.119(3) 0.3485(9) 0.079(5) Uani 0.339(11) 1 d PDU B 2
H51D H 0.7151 -0.1259 0.3540 0.119 Uiso 0.339(11) 1 calc PR B 2
H51E H 0.6454 -0.0460 0.3292 0.119 Uiso 0.339(11) 1 calc PR B 2
H51F H 0.6393 -0.1946 0.3334 0.119 Uiso 0.339(11) 1 calc PR B 2
C52A C 0.6257(17) -0.232(2) 0.4114(12) 0.077(5) Uani 0.339(11) 1 d PDU B 2
H52D H 0.6673 -0.2872 0.4121 0.115 Uiso 0.339(11) 1 calc PR B 2
H52E H 0.5820 -0.2676 0.3912 0.115 Uiso 0.339(11) 1 calc PR B 2
H52F H 0.6180 -0.2242 0.4421 0.115 Uiso 0.339(11) 1 calc PR B 2

loop_
_atom_site_aniso_label
_atom_site_aniso_U_11
_atom_site_aniso_U_22
_atom_site_aniso_U_33
_atom_site_aniso_U_23
_atom_site_aniso_U_13
_atom_site_aniso_U_12
Zn1 0.0296(6) 0.0257(16) 0.0386(7) 0.0031(14) 0.0156(5) 0.0026(13)
Zn1A 0.0296(6) 0.0257(16) 0.0386(7) 0.0031(14) 0.0156(5) 0.0026(13)
Na1 0.043(2) 0.039(2) 0.051(2) -0.0051(17) 0.0189(17) -0.0068(17)
C1 0.031(4) 0.056(4) 0.049(3) -0.002(3) 0.014(3) 0.007(3)
C2 0.027(4) 0.051(5) 0.044(4) 0.003(4) 0.018(4) 0.001(4)
C3 0.039(5) 0.058(5) 0.043(4) 0.005(4) 0.013(4) 0.011(4)
C4 0.053(5) 0.067(6) 0.053(5) 0.004(4) 0.003(4) 0.018(5)
C5 0.052(5) 0.067(5) 0.064(5) 0.006(4) 0.005(4) 0.023(4)
C6 0.038(5) 0.060(5) 0.059(4) 0.000(4) 0.012(4) 0.015(4)
C7 0.038(4) 0.060(4) 0.052(4) -0.008(4) 0.012(4) 0.007(4)
F1 0.044(3) 0.077(4) 0.058(4) -0.017(3) 0.006(3) 0.001(3)
F2 0.072(5) 0.080(5) 0.044(4) -0.001(3) 0.023(3) 0.000(4)
F3 0.064(4) 0.078(5) 0.067(4) -0.022(4) 0.027(4) 0.017(4)
C1A 0.041(5) 0.062(5) 0.056(5) 0.000(5) 0.011(5) 0.014(5)
C2A 0.035(5) 0.058(5) 0.049(5) 0.000(5) 0.014(5) 0.008(5)
C3A 0.030(5) 0.057(5) 0.048(5) -0.003(5) 0.016(5) 0.006(5)
C4A 0.038(5) 0.062(5) 0.052(5) -0.007(5) 0.011(5) 0.006(5)
C5A 0.039(5) 0.063(5) 0.055(5) -0.009(5) 0.012(5) 0.007(5)
C6A 0.037(6) 0.060(6) 0.057(5) -0.004(5) 0.012(6) 0.010(6)
C7A 0.055(6) 0.072(6) 0.060(6) 0.005(5) 0.005(6) 0.019(6)
F1A 0.072(11) 0.081(10) 0.068(9) -0.002(9) -0.004(10) 0.025(9)
F2A 0.082(14) 0.098(15) 0.080(14) 0.030(12) 0.011(12) 0.012(12)
F3A 0.070(11) 0.083(12) 0.065(12) 0.006(10) -0.002(9) 0.033(9)
N1 0.031(4) 0.056(4) 0.035(3) -0.001(3) 0.009(3) 0.001(3)
C8 0.059(7) 0.051(5) 0.085(7) -0.002(5) 0.026(6) 0.010(5)
C9 0.055(6) 0.062(6) 0.036(4) -0.004(4) 0.023(4) 0.006(5)
C10 0.035(4) 0.053(4) 0.053(4) -0.001(4) 0.019(3) 0.001(4)
C11 0.044(4) 0.079(6) 0.069(5) -0.003(5) 0.019(4) 0.001(4)
C12 0.043(5) 0.080(6) 0.077(5) -0.002(5) 0.005(4) 0.000(5)
C13 0.050(4) 0.076(6) 0.058(5) -0.001(5) -0.006(4) 0.002(4)
C14 0.045(4) 0.059(5) 0.044(4) 0.000(4) 0.005(4) 0.002(4)
C15 0.086(8) 0.065(6) 0.062(7) 0.020(5) 0.008(6) 0.001(6)
C16 0.082(7) 0.073(7) 0.031(5) 0.011(5) 0.013(5) 0.014(6)
N2 0.061(5) 0.056(5) 0.095(5) -0.010(4) 0.018(4) -0.010(4)
N3 0.088(6) 0.057(5) 0.082(5) -0.011(4) 0.041(4) -0.021(4)
C17 0.055(9) 0.076(11) 0.107(12) -0.012(10) 0.007(8) -0.008(8)
C18 0.073(11) 0.070(12) 0.064(10) -0.003(9) 0.014(8) 0.006(8)
C19 0.071(7) 0.051(6) 0.100(6) -0.013(5) 0.032(5) -0.022(6)
C20 0.076(7) 0.053(6) 0.099(6) -0.008(5) 0.033(6) -0.018(5)
C21 0.139(12) 0.079(10) 0.072(9) -0.003(8) 0.038(9) -0.026(10)
C22 0.093(8) 0.075(12) 0.066(11) 0.024(10) 0.009(8) -0.022(8)
C17A 0.064(9) 0.087(12) 0.117(14) -0.012(12) 0.002(10) -0.005(10)
C18A 0.088(13) 0.085(14) 0.085(10) -0.012(10) 0.009(11) -0.011(11)
C19A 0.069(7) 0.049(6) 0.100(6) -0.014(5) 0.028(6) -0.016(6)
C20A 0.076(7) 0.050(6) 0.098(6) -0.007(5) 0.034(6) -0.016(6)
C21A 0.106(11) 0.067(11) 0.069(12) -0.006(10) 0.051(9) -0.027(11)
C22A 0.112(10) 0.071(11) 0.067(11) 0.002(9) 0.028(8) -0.019(9)
C23 0.033(4) 0.046(5) 0.087(5) 0.010(4) 0.016(4) -0.005(4)
C24 0.057(7) 0.074(8) 0.096(7) -0.010(6) 0.007(6) -0.024(6)
C25 0.038(6) 0.061(7) 0.118(8) 0.008(7) 0.023(6) -0.006(5)
C26 0.058(7) 0.051(7) 0.113(8) 0.024(6) 0.030(7) -0.006(5)
C23A 0.033(4) 0.046(5) 0.087(5) 0.010(4) 0.016(4) -0.005(4)
C24A 0.035(9) 0.057(10) 0.098(10) 0.008(11) 0.010(9) -0.015(9)
C25A 0.034(11) 0.056(12) 0.094(9) 0.008(10) 0.021(9) -0.013(11)
C26A 0.048(10) 0.055(10) 0.097(11) 0.004(10) 0.017(10) -0.005(8)
Zn2 0.0343(6) 0.0416(7) 0.0523(7) 0.0177(5) 0.0212(5) 0.0094(5)
Na2 0.042(2) 0.039(2) 0.049(2) 0.0021(17) 0.0172(17) 0.0068(16)
C27 0.029(4) 0.067(5) 0.061(4) 0.014(4) 0.018(3) 0.002(4)
C28 0.036(5) 0.062(5) 0.056(4) 0.013(4) 0.019(4) -0.002(4)
C29 0.052(5) 0.078(6) 0.053(4) 0.012(4) 0.009(4) -0.009(4)
C30 0.051(5) 0.093(6) 0.058(5) 0.006(4) 0.004(4) -0.008(5)
C31 0.044(5) 0.086(6) 0.074(5) -0.001(5) 0.006(5) -0.013(4)
C32 0.036(5) 0.071(5) 0.075(5) 0.007(4) 0.012(4) -0.005(4)
C33 0.047(4) 0.078(5) 0.059(4) 0.019(4) 0.022(4) 0.001(4)
F4 0.053(3) 0.092(4) 0.064(3) 0.027(3) 0.010(3) 0.002(3)
F5 0.077(4) 0.084(4) 0.064(4) 0.007(3) 0.033(3) 0.000(3)
F6 0.079(4) 0.091(5) 0.080(4) 0.028(4) 0.028(3) -0.025(4)
N4 0.040(4) 0.036(4) 0.046(3) 0.002(3) 0.019(3) 0.003(3)
C34 0.049(6) 0.078(7) 0.047(5) 0.013(5) 0.024(4) -0.005(5)
C35 0.072(7) 0.054(5) 0.101(8) 0.030(5) 0.034(6) -0.001(5)
C36 0.038(4) 0.043(4) 0.063(4) 0.008(4) 0.024(3) -0.001(4)
C37 0.040(4) 0.069(6) 0.073(5) 0.011(5) 0.019(4) -0.004(4)
C38 0.054(5) 0.085(6) 0.078(5) 0.006(5) 0.009(4) -0.013(5)
C39 0.058(5) 0.078(6) 0.065(5) 0.000(5) 0.007(4) -0.009(5)
C40 0.055(4) 0.053(5) 0.053(4) -0.004(4) 0.015(4) 0.002(4)
C41 0.095(8) 0.064(6) 0.078(7) -0.020(6) 0.033(6) -0.007(6)
C42 0.074(7) 0.079(7) 0.048(5) 0.004(5) 0.022(5) -0.001(6)
N5 0.063(5) 0.051(5) 0.078(5) -0.008(4) 0.030(4) 0.015(4)
N6 0.059(5) 0.069(6) 0.088(5) 0.012(4) 0.008(4) 0.018(4)
C43 0.147(11) 0.085(9) 0.088(7) -0.015(6) 0.062(7) 0.006(7)
C44 0.065(6) 0.076(8) 0.095(8) -0.021(7) 0.005(6) 0.013(5)
C45 0.074(6) 0.069(6) 0.100(5) -0.015(5) 0.005(5) 0.027(5)
C46 0.074(6) 0.068(6) 0.105(6) 0.012(5) 0.018(5) 0.026(5)
C47 0.075(8) 0.100(10) 0.197(13) 0.008(9) -0.037(8) 0.008(7)
C48 0.142(10) 0.124(11) 0.085(8) 0.041(7) 0.028(7) 0.072(8)
C49 0.056(5) 0.064(6) 0.111(6) 0.031(5) 0.039(5) 0.025(5)
C50 0.066(9) 0.078(11) 0.112(9) 0.041(8) 0.029(9) 0.038(9)
C51 0.047(7) 0.076(9) 0.131(10) 0.026(9) 0.036(8) 0.028(7)
C52 0.075(10) 0.064(9) 0.125(10) 0.020(8) 0.036(9) 0.030(7)
C49A 0.056(5) 0.064(6) 0.111(6) 0.031(5) 0.039(5) 0.025(5)
C50A 0.050(11) 0.077(12) 0.121(13) 0.033(12) 0.031(11) 0.030(9)
C51A 0.056(11) 0.075(11) 0.118(10) 0.026(10) 0.044(9) 0.043(10)
C52A 0.061(10) 0.059(9) 0.115(11) 0.032(9) 0.030(10) 0.039(8)

loop_
_atom_type_symbol
_atom_type_description
_atom_type_scat_dispersion_real
_atom_type_scat_dispersion_imag
_atom_type_scat_source
C C 0.0033 0.0016 'International Tables Vol C Tables 4.2.6.8 and 6.1.1.4'
H H 0.0000 0.0000 'International Tables Vol C Tables 4.2.6.8 and 6.1.1.4'
N N 0.0061 0.0033 'International Tables Vol C Tables 4.2.6.8 and 6.1.1.4'
F F 0.0171 0.0103 'International Tables Vol C Tables 4.2.6.8 and 6.1.1.4'
Na Na 0.0362 0.0249 'International Tables Vol C Tables 4.2.6.8 and 6.1.1.4'
Zn Zn 0.2839 1.4301 'International Tables Vol C Tables 4.2.6.8 and 6.1.1.4'

loop_
_geom_angle_atom_site_label_1
_geom_angle_atom_site_label_2
_geom_angle_atom_site_label_3
_geom_angle
C2 Zn1 N1 112.7(4)
C2 Zn1 C23 111.1(4)
N1 Zn1 C23 135.0(4)
C3A Zn1A N1 118.0(16)
C3A Zn1A C23A 118(2)
N1 Zn1A C23A 120.5(13)
C2 Na1 F1 64.1(2)
C2 Na1 N1 77.5(3)
C2 Na1 N2 145.1(3)
C2 Na1 N3 100.2(3)
C2 Na1 C22 77.7(4)
C2 Na1 C20A 113.5(4)
F1 Na1 N1 106.6(3)
F1 Na1 N2 84.7(3)
F1 Na1 N3 111.7(3)
F1 Na1 C22 85.9(4)
F1 Na1 C20A 95.9(5)
C3A Na1 N1 77.9(6)
C3A Na1 N2 134.0(7)
C3A Na1 N3 111.6(5)
C3A Na1 C22 85.5(6)
C3A Na1 C20A 118.4(7)
C4A Na1 N1 93.8(8)
C4A Na1 N2 106.0(7)
C4A Na1 N3 114.8(6)
C4A Na1 C22 86.2(6)
C4A Na1 C20A 107.6(8)
N1 Na1 N2 129.1(3)
N1 Na1 N3 136.0(3)
N1 Na1 C22 143.5(5)
N1 Na1 C20A 157.5(5)
N2 Na1 N3 76.2(3)
N2 Na1 C22 85.4(4)
N2 Na1 C20A 51.8(3)
N3 Na1 C22 28.7(3)
N3 Na1 C20A 26.7(3)
C2 C1 C6 122.9(7)
C2 C1 C7 118.6(8)
C6 C1 C7 118.4(8)
Zn1 C2 Na1 73.2(3)
Zn1 C2 C1 128.5(6)
Zn1 C2 C3 114.1(6)
Na1 C2 C1 91.5(6)
Na1 C2 C3 120.7(7)
C1 C2 C3 115.9(7)
C2 C3 C4 120.9(8)
C3 C4 C5 121.8(8)
C4 C5 C6 118.2(8)
C1 C6 C5 120.1(8)
C1 C7 F1 113.0(9)
C1 C7 F2 116.3(10)
C1 C7 F3 114.6(10)
F1 C7 F2 103.2(9)
F1 C7 F3 104.0(9)
F2 C7 F3 104.4(9)
Na1 F1 C7 121.1(6)
C2A C1A C6A 120.0
C2A C1A C7A 119.9(12)
C6A C1A C7A 120.0(12)
C1A C2A C3A 120.0
C2A C3A C4A 120.0
Na1 C4A C3A 70.2(14)
Na1 C4A C5A 115.1(15)
C3A C4A C5A 120.0
C4A C5A C6A 120.0
C1A C6A C5A 120.0
C1A C7A F1A 112.5(15)
C1A C7A F2A 116.7(17)
C1A C7A F3A 115.3(16)
F1A C7A F2A 102.7(16)
F1A C7A F3A 103.4(16)
F2A C7A F3A 104.7(16)
Zn1 N1 Na1 93.9(3)
Zn1 N1 C10 113.2(5)
Zn1 N1 C14 115.6(5)
Zn1A N1 Na1 83.5(5)
Zn1A N1 C10 115.7(8)
Zn1A N1 C14 119.9(8)
Na1 N1 C10 105.5(5)
Na1 N1 C14 110.0(5)
C10 N1 C14 115.8(7)
N1 C10 C8 116.0(8)
N1 C10 C9 106.2(7)
N1 C10 C11 110.3(8)
C8 C10 C9 103.6(8)
C8 C10 C11 109.5(8)
C9 C10 C11 111.1(8)
C10 C11 C12 111.1(8)
C11 C12 C13 110.9(9)
C12 C13 C14 113.4(8)
N1 C14 C13 110.5(8)
N1 C14 C15 115.1(8)
N1 C14 C16 105.7(7)
C13 C14 C15 107.4(9)
C13 C14 C16 110.7(9)
C15 C14 C16 107.5(8)
Na1 N2 C17 119.0(9)
Na1 N2 C18 107.6(9)
Na1 N2 C19 103.5(8)
Na1 N2 C17A 110.9(12)
Na1 N2 C18A 117.7(12)
Na1 N2 C19A 101.3(10)
C17 N2 C18 104.9(11)
C17 N2 C19 111.7(9)
C18 N2 C19 110.1(9)
C17A N2 C18A 109.3(13)
C17A N2 C19A 107.4(10)
C18A N2 C19A 109.6(10)
Na1 N3 C20 108.0(8)
Na1 N3 C21 123.7(10)
Na1 N3 C22 99.5(8)
Na1 N3 C20A 102.8(10)
Na1 N3 C21A 111.4(11)
Na1 N3 C22A 111.9(12)
C20 N3 C21 111.2(9)
C20 N3 C22 108.4(9)
C21 N3 C22 104.4(11)
C20A N3 C21A 109.4(10)
C20A N3 C22A 112.1(10)
C21A N3 C22A 109.2(12)
N2 C19 C20 128.1(15)
N3 C20 C19 122.8(15)
N2 C19A C20A 124.3(18)
Na1 C20A N3 50.6(7)
Na1 C20A C19A 78.5(13)
N3 C20A C19A 127.0(18)
Zn1 C23 C24 106.5(7)
Zn1 C23 C25 106.8(7)
Zn1 C23 C26 115.9(7)
C24 C23 C25 109.4(10)
C24 C23 C26 109.7(10)
C25 C23 C26 108.5(10)
Zn1A C23A C24A 109(3)
Zn1A C23A C25A 111(3)
Zn1A C23A C26A 116(3)
C24A C23A C25A 107.1(15)
C24A C23A C26A 107.0(16)
C25A C23A C26A 106.2(16)
C28 Zn2 N4 115.6(3)
C28 Zn2 C49 115.2(5)
C28 Zn2 C49A 105.2(7)
N4 Zn2 C49 128.3(5)
N4 Zn2 C49A 139.0(7)
C28 Na2 F4 65.3(2)
C28 Na2 N4 79.4(3)
C28 Na2 N5 96.7(3)
C28 Na2 N6 148.5(3)
F4 Na2 N4 107.4(2)
F4 Na2 N5 109.7(3)
F4 Na2 N6 88.0(3)
N4 Na2 N5 136.8(3)
N4 Na2 N6 126.7(3)
N5 Na2 N6 76.1(3)
C28 C27 C32 123.7(9)
C28 C27 C33 119.3(10)
C32 C27 C33 116.8(9)
Zn2 C28 Na2 73.6(3)
Zn2 C28 C27 128.6(7)
Zn2 C28 C29 116.3(7)
Na2 C28 C27 94.2(6)
Na2 C28 C29 118.8(6)
C27 C28 C29 113.3(9)
C28 C29 C30 125.2(10)
C29 C30 C31 118.6(10)
C30 C31 C32 119.0(11)
C27 C32 C31 120.1(10)
C27 C33 F4 112.1(8)
C27 C33 F5 112.2(9)
C27 C33 F6 115.7(9)
F4 C33 F5 104.6(9)
F4 C33 F6 105.8(8)
F5 C33 F6 105.7(8)
Na2 F4 C33 120.8(5)
Zn2 N4 Na2 89.3(3)
Zn2 N4 C36 112.6(5)
Zn2 N4 C40 117.2(5)
Na2 N4 C36 106.2(5)
Na2 N4 C40 111.1(5)
C36 N4 C40 116.5(7)
N4 C36 C34 108.1(7)
N4 C36 C35 116.1(8)
N4 C36 C37 110.0(7)
C34 C36 C35 104.0(8)
C34 C36 C37 109.3(8)
C35 C36 C37 109.0(8)
C36 C37 C38 110.5(8)
C37 C38 C39 110.5(9)
C38 C39 C40 111.7(9)
N4 C40 C39 110.2(8)
N4 C40 C41 115.3(8)
N4 C40 C42 107.6(8)
C39 C40 C41 108.0(9)
C39 C40 C42 108.3(8)
C41 C40 C42 107.2(8)
Na2 N5 C43 120.4(7)
Na2 N5 C44 104.6(6)
Na2 N5 C45 106.2(7)
C43 N5 C44 105.1(9)
C43 N5 C45 109.9(9)
C44 N5 C45 110.5(9)
Na2 N6 C46 100.0(6)
Na2 N6 C47 114.0(8)
Na2 N6 C48 111.9(7)
C46 N6 C47 109.2(10)
C46 N6 C48 108.0(10)
C47 N6 C48 112.8(11)
N5 C45 C46 117.2(10)
N6 C46 C45 119.3(10)
Zn2 C49 C50 106.1(9)
Zn2 C49 C51 108.8(9)
Zn2 C49 C52 119.2(10)
C50 C49 C51 106.5(13)
C50 C49 C52 106.9(13)
C51 C49 C52 108.6(12)
Zn2 C49A C50A 112.4(16)
Zn2 C49A C51A 106.5(15)
Zn2 C49A C52A 115.3(16)
C50A C49A C51A 105.0(16)
C50A C49A C52A 108.4(16)
C51A C49A C52A 108.6(15)

loop_
_geom_bond_atom_site_label_1
_geom_bond_atom_site_label_2
_geom_bond_distance
Zn1 C2 2.197(9)
Zn1 N1 2.021(8)
Zn1 C23 2.047(10)
Zn1A C3A 1.77(3)
Zn1A N1 2.03(2)
Zn1A C23A 2.061(13)
Na1 C2 3.123(11)
Na1 F1 2.479(7)
Na1 C3A 2.74(4)
Na1 C4A 2.88(4)
Na1 N1 2.420(8)
Na1 N2 2.543(9)
Na1 N3 2.475(9)
Na1 C22 3.106(18)
Na1 C20A 3.12(2)
C1 C2 1.399(8)
C1 C6 1.387(8)
C1 C7 1.449(13)
C2 C3 1.405(8)
C3 C4 1.388(8)
C4 C5 1.383(8)
C5 C6 1.382(8)
C7 F1 1.380(13)
C7 F2 1.350(14)
C7 F3 1.363(12)
C1A C2A 1.390
C1A C6A 1.390
C1A C7A 1.443(15)
C2A C3A 1.390
C3A C4A 1.390
C4A C5A 1.390
C5A C6A 1.390
C7A F1A 1.381(16)
C7A F2A 1.347(16)
C7A F3A 1.362(16)
N1 C10 1.493(11)
N1 C14 1.502(11)
C8 C10 1.563(13)
C9 C10 1.542(12)
C10 C11 1.532(12)
C11 C12 1.525(13)
C12 C13 1.531(14)
C13 C14 1.508(13)
C14 C15 1.569(14)
C14 C16 1.516(13)
N2 C17 1.499(10)
N2 C18 1.504(9)
N2 C19 1.433(11)
N2 C17A 1.499(10)
N2 C18A 1.489(10)
N2 C19A 1.446(11)
N3 C20 1.441(11)
N3 C21 1.500(9)
N3 C22 1.512(10)
N3 C20A 1.437(11)
N3 C21A 1.503(10)
N3 C22A 1.480(10)
C19 C20 1.426(13)
C19A C20A 1.416(13)
C23 C24 1.531(8)
C23 C25 1.531(8)
C23 C26 1.528(8)
C23A C24A 1.542(9)
C23A C25A 1.543(9)
C23A C26A 1.541(9)
Zn2 C28 2.117(10)
Zn2 N4 2.030(7)
Zn2 C49 2.048(14)
Zn2 C49A 2.02(2)
Na2 C28 3.009(10)
Na2 F4 2.482(6)
Na2 N4 2.438(8)
Na2 N5 2.495(8)
Na2 N6 2.533(9)
C27 C28 1.388(13)
C27 C32 1.411(14)
C27 C33 1.485(13)
C28 C29 1.414(12)
C29 C30 1.399(14)
C30 C31 1.389(14)
C31 C32 1.394(14)
C33 F4 1.359(11)
C33 F5 1.363(12)
C33 F6 1.331(11)
N4 C36 1.489(10)
N4 C40 1.469(11)
C34 C36 1.525(13)
C35 C36 1.538(13)
C36 C37 1.532(12)
C37 C38 1.532(14)
C38 C39 1.528(14)
C39 C40 1.532(13)
C40 C41 1.537(14)
C40 C42 1.517(13)
N5 C43 1.469(13)
N5 C44 1.463(13)
N5 C45 1.423(13)
N6 C46 1.516(14)
N6 C47 1.443(15)
N6 C48 1.456(15)
C45 C46 1.435(12)
C49 C50 1.536(9)
C49 C51 1.539(9)
C49 C52 1.538(9)
C49A C50A 1.539(9)
C49A C51A 1.538(9)
C49A C52A 1.534(9)
